data_4134790
loop_
_publ_author_name
'Liu, Wenqi'
'Lin, Chenjian'
'Weber, Jacob Andrew'
'Stern, Charlotte L.'
'Young, Ryan M.'
'Wasielewski, Michael R.'
'Stoddart, J. Fraser'

_publ_section_title
;
 Cyclophane-Sustained Ultrastable Porphyrins.
;
_journal_name_full 'Journal of the American Chemical Society'
_journal_paper_doi 10.1021/jacs.0c02311
_journal_year 2020
_chemical_formula_moiety 'C96 H76 N8, C32 H22 N4, 8(F6 P), 2(C3 H6 O)'
_chemical_formula_sum 'C134 H110 F48 N12 O2 P8'
_chemical_formula_weight 3080.09
_space_group_crystal_system triclinic
_space_group_IT_number 2
_space_group_name_Hall '-P 1'
_space_group_name_H-M_alt 'P -1'
_atom_sites_solution_hydrogens geom
_atom_sites_solution_primary dual
_audit_creation_date 2019-08-14
_audit_creation_method
;
Olex2 1.2
(compiled 2018.05.29 svn.r3508 for OlexSys, GUI svn.r5506)
;
_cell_angle_alpha 108.9696(10)
_cell_angle_beta 106.6927(10)
_cell_angle_gamma 102.2968(10)
_cell_formula_units_Z 1
_cell_length_a 14.66878(16)
_cell_length_b 17.5021(2)
_cell_length_c 19.14358(19)
_cell_measurement_reflns_used 21244
_cell_measurement_temperature 100.01(10)
_cell_measurement_theta_max 75.4730
_cell_measurement_theta_min 2.6410
_cell_volume 4189.71(10)
_computing_cell_refinement 'CrysAlisPro 1.171.40.57a (Rigaku OD, 2019)'
_computing_data_collection 'CrysAlisPro 1.171.40.57a (Rigaku OD, 2019)'
_computing_data_reduction 'CrysAlisPro 1.171.40.57a (Rigaku OD, 2019)'
_computing_molecular_graphics 'Olex2 (Dolomanov et al., 2009)'
_computing_publication_material 'Olex2 (Dolomanov et al., 2009)'
_computing_structure_refinement 'XL (Sheldrick, 2008)'
_computing_structure_solution 'ShelXT (Sheldrick, 2015)'
_diffrn_ambient_environment N~2~
_diffrn_ambient_temperature 100.01(10)
_diffrn_detector 'Hybrid Pixel Array Detector'
_diffrn_detector_area_resol_mean 10.0000
_diffrn_detector_type HyPix
_diffrn_measured_fraction_theta_full 1.000
_diffrn_measured_fraction_theta_max 0.971
_diffrn_measurement_details
;
List of Runs (angles in degrees, time in seconds):

  # Type    Start    End  Width  t~exp~   \w     \q     \k     \f   Frames
--------------------------------------------------------------------------
  1  \w   -109.00 -55.00   0.50    0.71    --  -47.64-152.00 -39.00  108
  2  \w    -87.00 -31.00   0.50    0.71    --  -47.64 121.00-156.00  112
  3  \w   -108.00 -67.00   0.50    0.71    --  -47.64 152.00   2.00   82
  4  \w     56.00  83.00   0.50    0.71    --   47.64-152.00 -39.00   54
  5  \w     22.00  92.00   0.50    0.71    --   47.64-121.00 120.00  140
  6  \w     62.00  91.00   0.50    0.71    --   47.64 152.00   2.00   58
  7  \w   -130.00 -90.00   0.50    2.83    -- -106.00-121.00 120.00   80
  8  \w   -109.00 -66.00   0.50    2.83    -- -106.00 121.00-156.00   86
  9  \w    -82.00 -50.00   0.50    2.83    -- -106.00 152.00   2.00   64
 10  \w   -134.00-109.00   0.50    2.83    -- -106.00-152.00 -39.00   50
 11  \w     58.00  83.00   0.50    2.83    --  107.75-152.00 -39.00   50
 12  \w     85.00 118.00   0.50    2.83    --  107.75 152.00   2.00   66
 13  \w    103.00 128.00   0.50    2.83    --  107.75 121.00-156.00   50
 14  \w     48.00  73.00   0.50    2.83    --  107.75-121.00 120.00   50
 15  \w   -119.00 -75.00   0.50    0.71    --  -47.64-125.00-150.00   88
 16  \w    -29.00  28.00   0.50    0.71    --  -47.64  19.00  30.00  114
 17  \w     -9.00  22.00   0.50    0.71    --  -47.64  19.00-120.00   62
 18  \w     74.00  99.00   0.50    0.71    --   47.64 125.00-180.00   50
 19  \w    -25.00  21.00   0.50    0.71    --   47.64 -19.00-150.00   92
 20  \w     25.00 120.00   0.50    0.71    --   47.64  77.00-180.00  190
 21  \w     78.00 119.00   0.50    0.71    --   47.64 125.00  90.00   82
 22  \w   -164.00-136.00   0.50    2.83    -- -106.00 -94.00  60.00   56
 23  \w    -70.00 -34.00   0.50    2.83    -- -106.00  61.00-120.00   72
 24  \w   -177.00 -93.00   0.50    2.83    -- -106.00 -45.00 -60.00  168
 25  \w   -107.00 -39.00   0.50    2.83    -- -106.00 108.00-147.80  136
 26  \w   -106.00 -61.00   0.50    2.83    -- -106.00 103.00  50.25   90
 27  \w   -112.00 -48.00   0.50    2.83    -- -106.00 125.00 -60.00  128
 28  \w   -177.00-115.00   0.50    2.83    -- -106.00 -30.00-180.00  124
 29  \w   -166.00 -83.00   0.50    2.83    -- -106.00-125.00-180.00  166
 30  \w    -74.00 -33.00   0.50    2.83    -- -106.00  61.00-180.00   82
 31  \w     97.00 167.00   0.50    2.83    --  107.75  30.00  30.00  140
 32  \w     96.00 178.00   0.50    2.83    --  107.75  45.00   0.00  164
 33  \w     56.00 106.00   0.50    2.83    --  107.75 -96.00 100.55  100
 34  \w     76.00 106.00   0.50    2.83    --  107.75 -94.00 150.00   60
 35  \w     41.00  67.00   0.50    2.83    --  107.75 -94.00 150.00   52
 36  \w     37.00  62.00   0.50    2.83    --  107.75 -61.00 -90.00   50
 37  \w     55.00 107.00   0.50    2.83    --  107.75-108.00  32.78  104
 38  \w     37.00  97.00   0.50    2.83    --  107.75 -77.00  60.00  120
 39  \w     50.00 100.00   0.50    2.83    --  107.75 -77.00 150.00  100
 40  \w     36.00  67.00   0.50    2.83    --  107.75 -61.00   0.00   62
 41  \w     36.00  62.00   0.50    2.83    --  107.75 -61.00  30.00   52
 42  \w     36.00  62.00   0.50    2.83    --  107.75 -61.00 120.00   52
 43  \w     36.00 102.00   0.50    2.83    --  107.75 -77.00 -90.00  132
 44  \w     99.00 175.00   0.50    2.83    --  107.75  45.00 120.00  152
;
_diffrn_measurement_device 'four-circle diffractometer'
_diffrn_measurement_device_type 'XtaLAB Synergy, Single source at home/near, HyPix'
_diffrn_measurement_method '\w scans'
_diffrn_orient_matrix_type 'CrysAlisPro convention (1999,Acta A55,543-557)'
_diffrn_orient_matrix_UB_11 0.0737649000
_diffrn_orient_matrix_UB_12 0.0312493000
_diffrn_orient_matrix_UB_13 0.0872016000
_diffrn_orient_matrix_UB_21 0.0878863000
_diffrn_orient_matrix_UB_22 -0.0034655000
_diffrn_orient_matrix_UB_23 -0.0283284000
_diffrn_orient_matrix_UB_31 0.0202245000
_diffrn_orient_matrix_UB_32 0.0937736000
_diffrn_orient_matrix_UB_33 0.0100426000
_diffrn_radiation_monochromator mirror
_diffrn_radiation_probe x-ray
_diffrn_radiation_type CuK\a
_diffrn_radiation_wavelength 1.54184
_diffrn_reflns_av_R_equivalents 0.0648
_diffrn_reflns_av_unetI/netI 0.0562
_diffrn_reflns_Laue_measured_fraction_full 1.000
_diffrn_reflns_Laue_measured_fraction_max 0.971
_diffrn_reflns_limit_h_max 18
_diffrn_reflns_limit_h_min -18
_diffrn_reflns_limit_k_max 21
_diffrn_reflns_limit_k_min -21
_diffrn_reflns_limit_l_max 23
_diffrn_reflns_limit_l_min -23
_diffrn_reflns_number 60466
_diffrn_reflns_point_group_measured_fraction_full 1.000
_diffrn_reflns_point_group_measured_fraction_max 0.971
_diffrn_reflns_theta_full 67.684
_diffrn_reflns_theta_max 77.109
_diffrn_reflns_theta_min 2.646
_diffrn_source 'micro-focus sealed X-ray tube'
_diffrn_source_type 'PhotonJet (Cu) X-ray Source'
_exptl_absorpt_coefficient_mu 1.665
_exptl_absorpt_correction_T_max 1.000
_exptl_absorpt_correction_T_min 0.370
_exptl_absorpt_correction_type gaussian
_exptl_absorpt_process_details
'CrysAlisPro 1.171.40.57a (Rigaku Oxford Diffraction, 2019) Numerical absorption correction based on gaussian integration over 			a multifaceted crystal model Empirical absorption correction using spherical harmonics, implemented in SCALE3 ABSPACK scaling algorithm.'
_exptl_crystal_colour red
_exptl_crystal_colour_primary red
_exptl_crystal_density_diffrn 1.221
_exptl_crystal_description needle
_exptl_crystal_F_000 1566
_exptl_crystal_recrystallization_method 'The material was recrystallised from --- by as supplied'
_exptl_crystal_size_max 0.202
_exptl_crystal_size_mid 0.052
_exptl_crystal_size_min 0.044
_refine_diff_density_max 0.900
_refine_diff_density_min -0.989
_refine_diff_density_rms 0.065
_refine_ls_extinction_method none
_refine_ls_goodness_of_fit_ref 1.039
_refine_ls_hydrogen_treatment constr
_refine_ls_matrix_type full
_refine_ls_number_parameters 1022
_refine_ls_number_reflns 17224
_refine_ls_number_restraints 162
_refine_ls_restrained_S_all 1.041
_refine_ls_R_factor_all 0.0672
_refine_ls_R_factor_gt 0.0571
_refine_ls_shift/su_max 0.001
_refine_ls_shift/su_mean 0.000
_refine_ls_structure_factor_coef Fsqd
_refine_ls_weighting_details 'w=1/[\s^2^(Fo^2^)+(0.0856P)^2^+2.2179P] where P=(Fo^2^+2Fc^2^)/3'
_refine_ls_weighting_scheme calc
_refine_ls_wR_factor_gt 0.1601
_refine_ls_wR_factor_ref 0.1671
_reflns_Friedel_coverage 0.000
_reflns_number_gt 14020
_reflns_number_total 17224
_reflns_threshold_expression 'I > 2\s(I)'
_cod_data_source_file ja0c02311_si_002.cif
_cod_data_source_block cx1598c
_cod_original_cell_volume 4189.71(8)
_cod_database_code 4134790
_shelx_shelxl_version_number 2017/1
_chemical_oxdiff_formula 'C128 H98 F48N12 P8'
_shelx_space_group_comment
;
The symmetry employed for this shelxl refinement is uniquely defined
by the following loop, which should always be used as a source of
symmetry information in preference to the above space-group names.
They are only intended as comments.
;
_cell_oxdiff_angle_alpha 108.9696(10)
_cell_oxdiff_angle_beta 106.6927(10)
_cell_oxdiff_angle_gamma 102.2968(10)
_cell_oxdiff_length_a 14.66878(16)
_cell_oxdiff_length_b 17.5021(2)
_cell_oxdiff_length_c 19.14358(19)
_cell_oxdiff_measurement_reflns_used 21244
_cell_oxdiff_volume 4189.71(8)
_diffrn_oxdiff_digest_frames
;
01cbf7fed9320db7d673216e211f4d3da504090ec72
;
_reflns_odcompleteness_completeness 99.97
_reflns_odcompleteness_iscentric 1
_reflns_odcompleteness_theta 68.13
_olex2_refinement_description
;
1. Fixed Uiso
 At 1.2 times of:
  All C(H) groups, All C(H,H) groups, All N(H) groups
 At 1.5 times of:
  All C(H,H,H) groups
2. Restrained distances
 F8A-F12A \\sim F8A-F10A \\sim F8A-F11A \\sim F8A-F9A \\sim F12A-F7A \\sim
F12A-F11A \\sim F12A-F9A ~
 F7A-F10A \\sim F7A-F11A \\sim F7A-F9A \\sim F10A-F11A \\sim F10A-F9A
 with sigma of 0.02
 P2A-F8A \\sim P2A-F12A \\sim P2A-F7A \\sim P2A-F10A \\sim P2A-F11A \\sim
P2A-F9A
 with sigma of 0.01
 F8-F12 \\sim F8-F10 \\sim F8-F11 \\sim F8-F9 \\sim F12-F7 \\sim F12-F11 \\sim
F12-F9 \\sim F7-F10 \\sim F7-
 F11 \\sim F7-F9 \\sim F10-F11 \\sim F10-F9
 with sigma of 0.02
 P2-F8 \\sim P2-F12 \\sim P2-F7 \\sim P2-F10 \\sim P2-F11 \\sim P2-F9
 with sigma of 0.01
3. Rigid body (RIGU) restrains
 F7, F8, F9, F10, F11, F12, F7A, F8A, F9A, F10A, F11A, F12A
 with sigma for 1-2 distances of 0.001 and sigma for 1-3 distances of 0.001
4. Others
 Sof(F3A)=Sof(F4A)=Sof(F5A)=Sof(F6A)=1-FVAR(1)
 Sof(F3)=Sof(F4)=Sof(F5)=Sof(F6)=FVAR(1)
 Sof(P2A)=Sof(F7A)=Sof(F8A)=Sof(F9A)=Sof(F10A)=Sof(F11A)=Sof(F12A)=1-FVAR(2)
 Sof(P2)=Sof(F7)=Sof(F8)=Sof(F9)=Sof(F10)=Sof(F11)=Sof(F12)=FVAR(2)
 Fixed Sof: H5(0.5) H6A(0.5)
5.a Secondary CH2 refined with riding coordinates:
 C1(H1A,H1B), C8(H8A,H8B), C25(H25A,H25B), C32(H32A,H32B)
5.b Aromatic/amide H refined with riding coordinates:
 C3(H3), C4(H4), C6(H6), C7(H7), C9(H9), C10(H10), C12(H12), C13(H13),
 C15(H15), C17(H17), C19(H19), C21(H21), C22(H22), C23(H23), C24(H24), C27(H27),
  C28(H28), C30(H30), C31(H31), C34(H34), C36(H36), C38(H38), C40(H40),
 C41(H41), C42(H42), C43(H43), C45(H45), C46(H46), C47(H47), C48(H48), N5(H5),
 N6(H6A), C50(H50), C51(H51), C53(H53), C55(H55), C56(H56), C60(H60), C61(H61),
 C62(H62), C63(H63), C64(H64)
5.c Idealised Me refined as rotating group:
 C65(H65A,H65B,H65C), C67(H67A,H67B,H67C)
;
_olex2_date_sample_data_collection 2019-08-12
_olex2_date_sample_submission 2019-07-24
_olex2_diffrn_ambient_temperature_device 'Oxford Cryosystems'
_olex2_exptl_crystal_mounting_method 'The crystal was mounted on a MITIGEN holder with Paratone oil'
_olex2_submission_original_sample_id cx1598c
_olex2_submission_special_instructions 'No special instructions were received'
_oxdiff_exptl_absorpt_empirical_details
;
Empirical correction (ABSPACK) includes:
- Absorption correction using spherical harmonics
- Frame scaling
;
_oxdiff_exptl_absorpt_empirical_full_max 3.885
_oxdiff_exptl_absorpt_empirical_full_min 0.354

loop_
_space_group_symop_operation_xyz
'x, y, z'
'-x, -y, -z'

loop_
_atom_site_label
_atom_site_type_symbol
_atom_site_fract_x
_atom_site_fract_y
_atom_site_fract_z
_atom_site_U_iso_or_equiv
_atom_site_adp_type
_atom_site_occupancy
_atom_site_site_symmetry_order
_atom_site_calc_flag
_atom_site_refinement_flags_posn
_atom_site_refinement_flags_adp
_atom_site_refinement_flags_occupancy
_atom_site_disorder_assembly
_atom_site_disorder_group
N1 N 0.24963(14) 0.06477(11) 0.36236(11) 0.0314(4) Uani 1 1 d . . . . .
N2 N 0.31231(13) 0.41689(12) 0.06592(10) 0.0275(4) Uani 1 1 d . . . . .
N3 N 0.96857(13) 0.42409(12) 0.75978(10) 0.0262(3) Uani 1 1 d . . . . .
N4 N 1.00320(12) 0.75774(10) 0.44204(10) 0.0229(3) Uani 1 1 d . . . . .
C1 C -0.03210(15) 0.15340(12) 0.55443(12) 0.0254(4) Uani 1 1 d . . . . .
H1A H -0.104747 0.125003 0.527335 0.030 Uiso 1 1 calc R . . . .
H1B H -0.011569 0.155275 0.608029 0.030 Uiso 1 1 calc R . . . .
C2 C 0.02145(15) 0.10598(12) 0.50885(12) 0.0235(4) Uani 1 1 d . . . . .
C3 C -0.02384(16) 0.06309(13) 0.42625(13) 0.0297(4) Uani 1 1 d . . . . .
H3 H -0.089990 0.058717 0.399782 0.036 Uiso 1 1 calc R . . . .
C4 C 0.02843(17) 0.02657(13) 0.38256(13) 0.0318(4) Uani 1 1 d . . . . .
H4 H -0.002265 -0.001451 0.327044 0.038 Uiso 1 1 calc R . . . .
C5 C 0.12705(16) 0.03205(12) 0.42216(13) 0.0286(4) Uani 1 1 d . . . . .
C6 C 0.17167(16) 0.07343(13) 0.50494(13) 0.0304(4) Uani 1 1 d . . . . .
H6 H 0.237237 0.076622 0.531566 0.036 Uiso 1 1 calc R . . . .
C7 C 0.11950(15) 0.11001(13) 0.54828(12) 0.0278(4) Uani 1 1 d . . . . .
H7 H 0.149899 0.137345 0.603844 0.033 Uiso 1 1 calc R . . . .
C8 C 0.18476(18) -0.00430(13) 0.37398(15) 0.0349(5) Uani 1 1 d . . . . .
H8A H 0.226677 -0.029823 0.401597 0.042 Uiso 1 1 calc R . . . .
H8B H 0.137670 -0.048881 0.322282 0.042 Uiso 1 1 calc R . . . .
C9 C 0.20557(19) 0.09868(18) 0.31212(15) 0.0453(6) Uani 1 1 d . . . . .
H9 H 0.135746 0.076917 0.284668 0.054 Uiso 1 1 calc R . . . .
C10 C 0.26160(19) 0.16369(19) 0.30129(15) 0.0451(6) Uani 1 1 d . . . . .
H10 H 0.230108 0.186260 0.267296 0.054 Uiso 1 1 calc R . . . .
C11 C 0.36773(16) 0.19631(14) 0.34215(12) 0.0305(4) Uani 1 1 d . . . . .
C12 C 0.40810(17) 0.16451(16) 0.39611(17) 0.0414(6) Uani 1 1 d . . . . .
H12 H 0.477122 0.187793 0.427072 0.050 Uiso 1 1 calc R . . . .
C13 C 0.34913(18) 0.09924(17) 0.40547(18) 0.0430(6) Uani 1 1 d . . . . .
H13 H 0.378775 0.078833 0.442199 0.052 Uiso 1 1 calc R . . . .
C14 C 0.43063(15) 0.26457(14) 0.32972(12) 0.0283(4) Uani 1 1 d . . . . .
C15 C 0.39039(14) 0.28400(13) 0.26491(12) 0.0263(4) Uani 1 1 d . . . . .
H15 H 0.323021 0.254816 0.230335 0.032 Uiso 1 1 calc R . . . .
C16 C 0.44954(14) 0.34624(13) 0.25143(11) 0.0258(4) Uani 1 1 d . . . . .
C17 C 0.55099(14) 0.38972(13) 0.30344(12) 0.0257(4) Uani 1 1 d . . . . .
H17 H 0.590987 0.430664 0.293620 0.031 Uiso 1 1 calc R . . . .
C18 C 0.59347(14) 0.37301(13) 0.36971(11) 0.0253(4) Uani 1 1 d . . . . .
C19 C 0.53218(15) 0.31074(14) 0.38221(12) 0.0284(4) Uani 1 1 d . . . . .
H19 H 0.558948 0.299256 0.426446 0.034 Uiso 1 1 calc R . . . .
C20 C 0.40486(14) 0.36939(14) 0.18446(12) 0.0266(4) Uani 1 1 d . . . . .
C21 C 0.32147(16) 0.31024(15) 0.11519(13) 0.0329(5) Uani 1 1 d . . . . .
H21 H 0.296676 0.253583 0.108123 0.040 Uiso 1 1 calc R . . . .
C22 C 0.27634(16) 0.33622(15) 0.05763(13) 0.0329(5) Uani 1 1 d . . . . .
H22 H 0.220026 0.297084 0.012331 0.039 Uiso 1 1 calc R . . . .
C23 C 0.39582(15) 0.47451(15) 0.13009(12) 0.0289(4) Uani 1 1 d . . . . .
H23 H 0.421792 0.529732 0.133985 0.035 Uiso 1 1 calc R . . . .
C24 C 0.44223(14) 0.45161(14) 0.18941(12) 0.0278(4) Uani 1 1 d . . . . .
H24 H 0.499420 0.491649 0.233457 0.033 Uiso 1 1 calc R . . . .
C25 C 0.25412(16) 0.44782(15) 0.00937(12) 0.0299(4) Uani 1 1 d . . . . .
H25A H 0.215921 0.400774 -0.042987 0.036 Uiso 1 1 calc R . . . .
H25B H 0.300094 0.492150 0.003770 0.036 Uiso 1 1 calc R . . . .
C26 C 0.18326(15) 0.48329(14) 0.04300(11) 0.0263(4) Uani 1 1 d . . . . .
C27 C 0.09546(15) 0.42761(14) 0.03674(11) 0.0273(4) Uani 1 1 d . . . . .
H27 H 0.077594 0.368805 0.007988 0.033 Uiso 1 1 calc R . . . .
C28 C 0.03404(15) 0.45943(14) 0.07333(12) 0.0282(4) Uani 1 1 d . . . . .
H28 H -0.024790 0.421882 0.068973 0.034 Uiso 1 1 calc R . . . .
C29 C 0.06036(15) 0.54683(14) 0.11617(11) 0.0268(4) Uani 1 1 d . . . . .
C30 C 0.14685(16) 0.60283(14) 0.12112(13) 0.0310(4) Uani 1 1 d . . . . .
H30 H 0.164045 0.661671 0.149266 0.037 Uiso 1 1 calc R . . . .
C31 C 0.20804(15) 0.57122(15) 0.08406(13) 0.0305(4) Uani 1 1 d . . . . .
H31 H 0.265516 0.608962 0.086788 0.037 Uiso 1 1 calc R . . . .
C32 C -0.00191(17) 0.58113(16) 0.16073(12) 0.0313(4) Uani 1 1 d . . . . .
H32A H 0.007256 0.640261 0.168456 0.038 Uiso 1 1 calc R . . . .
H32B H -0.073037 0.547552 0.130119 0.038 Uiso 1 1 calc R . . . .
C33 C 0.70204(14) 0.42115(13) 0.42463(11) 0.0240(4) Uani 1 1 d . . . . .
C34 C 0.76071(14) 0.48530(13) 0.41198(11) 0.0245(4) Uani 1 1 d . . . . .
H34 H 0.731911 0.496341 0.367867 0.029 Uiso 1 1 calc R . . . .
C35 C 0.86147(14) 0.53365(12) 0.46343(11) 0.0216(4) Uani 1 1 d . . . . .
C36 C 0.90442(14) 0.51643(12) 0.52946(11) 0.0213(4) Uani 1 1 d . . . . .
H36 H 0.971549 0.547268 0.563898 0.026 Uiso 1 1 calc R . . . .
C37 C 0.84729(14) 0.45352(12) 0.54380(11) 0.0216(4) Uani 1 1 d . . . . .
C38 C 0.74707(14) 0.40582(12) 0.49119(11) 0.0229(4) Uani 1 1 d . . . . .
H38 H 0.709697 0.363077 0.500724 0.027 Uiso 1 1 calc R . . . .
C39 C 0.89124(14) 0.44151(12) 0.61802(11) 0.0221(4) Uani 1 1 d . . . . .
C40 C 0.96796(15) 0.50991(13) 0.68615(11) 0.0254(4) Uani 1 1 d . . . . .
H40 H 0.993859 0.562229 0.684286 0.030 Uiso 1 1 calc R . . . .
C41 C 1.00472(15) 0.49918(14) 0.75577(12) 0.0275(4) Uani 1 1 d . . . . .
H41 H 1.055468 0.544710 0.800841 0.033 Uiso 1 1 calc R . . . .
C42 C 0.89623(15) 0.35668(14) 0.69491(12) 0.0271(4) Uani 1 1 d . . . . .
H42 H 0.872764 0.304804 0.698293 0.032 Uiso 1 1 calc R . . . .
C43 C 0.85663(15) 0.36377(13) 0.62361(12) 0.0249(4) Uani 1 1 d . . . . .
H43 H 0.806853 0.316783 0.579225 0.030 Uiso 1 1 calc R . . . .
C44 C 0.91681(14) 0.60649(12) 0.45230(11) 0.0219(4) Uani 1 1 d . . . . .
C45 C 0.88303(14) 0.61772(12) 0.38121(11) 0.0229(4) Uani 1 1 d . . . . .
H45 H 0.831139 0.573416 0.335913 0.027 Uiso 1 1 calc R . . . .
C46 C 0.92595(14) 0.69367(13) 0.37787(11) 0.0243(4) Uani 1 1 d . . . . .
H46 H 0.901374 0.700892 0.330794 0.029 Uiso 1 1 calc R . . . .
C47 C 1.04403(14) 0.74623(13) 0.50868(12) 0.0264(4) Uani 1 1 d . . . . .
H47 H 1.100844 0.789279 0.550890 0.032 Uiso 1 1 calc R . . . .
C48 C 1.00340(15) 0.67214(13) 0.51554(12) 0.0267(4) Uani 1 1 d . . . . .
H48 H 1.032990 0.665165 0.561968 0.032 Uiso 1 1 calc R . . . .
N5 N 0.42218(15) 0.52830(14) 0.40867(13) 0.0449(5) Uani 1 1 d . . . . .
H5 H 0.458017 0.521393 0.448924 0.054 Uiso 0.5 1 calc R . P . .
N6 N 0.37591(15) 0.40367(14) 0.48368(13) 0.0442(5) Uani 1 1 d . . . . .
H6A H 0.430179 0.443272 0.493918 0.053 Uiso 0.5 1 calc R . P . .
C49 C 0.45427(19) 0.58731(17) 0.38121(16) 0.0458(6) Uani 1 1 d . . . . .
C50 C 0.37095(19) 0.57997(19) 0.31399(16) 0.0483(6) Uani 1 1 d . . . . .
H50 H 0.372146 0.613571 0.285092 0.058 Uiso 1 1 calc R . . . .
C51 C 0.2914(2) 0.51509(19) 0.30143(16) 0.0494(7) Uani 1 1 d . . . . .
H51 H 0.227335 0.495093 0.261393 0.059 Uiso 1 1 calc R . . . .
C52 C 0.32241(18) 0.48180(17) 0.36064(15) 0.0449(6) Uani 1 1 d . . . . .
C53 C 0.26138(18) 0.41484(17) 0.36719(16) 0.0470(7) Uani 1 1 d . . . . .
H53 H 0.195733 0.389483 0.328704 0.056 Uiso 1 1 calc R . . . .
C54 C 0.28365(19) 0.37966(17) 0.42296(16) 0.0459(6) Uani 1 1 d . . . . .
C55 C 0.21357(19) 0.31160(17) 0.42699(17) 0.0493(7) Uani 1 1 d . . . . .
H55 H 0.145886 0.283605 0.392830 0.059 Uiso 1 1 calc R . . . .
C56 C 0.26275(19) 0.29528(17) 0.48880(17) 0.0473(6) Uani 1 1 d . . . . .
H56 H 0.235729 0.254472 0.505296 0.057 Uiso 1 1 calc R . . . .
C57 C 0.36638(19) 0.35404(16) 0.52456(16) 0.0438(6) Uani 1 1 d . . . . .
C58 C 0.44511(19) 0.35630(17) 0.58874(16) 0.0450(6) Uani 1 1 d . . . . .
C59 C 0.42094(19) 0.29936(18) 0.62926(16) 0.0493(7) Uani 1 1 d . . . . .
C60 C 0.3615(2) 0.3146(2) 0.67389(17) 0.0550(8) Uani 1 1 d . . . . .
H60 H 0.336469 0.359694 0.677129 0.066 Uiso 1 1 calc R . . . .
C61 C 0.3390(2) 0.2647(3) 0.71326(18) 0.0701(10) Uani 1 1 d . . . . .
H61 H 0.300467 0.276600 0.743788 0.084 Uiso 1 1 calc R . . . .
C62 C 0.3741(3) 0.1969(3) 0.7070(2) 0.0796(12) Uani 1 1 d . . . . .
H62 H 0.358298 0.162425 0.732888 0.096 Uiso 1 1 calc R . . . .
C63 C 0.4326(3) 0.1792(3) 0.6626(2) 0.0758(11) Uani 1 1 d . . . . .
H63 H 0.455192 0.132755 0.658253 0.091 Uiso 1 1 calc R . . . .
C64 C 0.4575(2) 0.2313(2) 0.62453(19) 0.0588(8) Uani 1 1 d . . . . .
H64 H 0.498407 0.220715 0.595959 0.071 Uiso 1 1 calc R . . . .
P1 P 0.65713(5) 0.11381(5) 0.48197(7) 0.0622(2) Uani 1 1 d . . . . .
F1 F 0.56277(15) 0.06645(16) 0.39947(17) 0.0921(8) Uani 1 1 d . . . . .
F2 F 0.75359(12) 0.16166(10) 0.56609(13) 0.0611(5) Uani 1 1 d . . . . .
F3 F 0.6400(3) 0.0227(2) 0.4892(3) 0.0660(11) Uani 0.599(5) 1 d . . P A 1
F4 F 0.5823(2) 0.1332(3) 0.5177(2) 0.0661(11) Uani 0.599(5) 1 d . . P A 1
F5 F 0.6695(3) 0.19346(17) 0.45918(19) 0.0616(11) Uani 0.599(5) 1 d . . P A 1
F6 F 0.7277(2) 0.0819(2) 0.43017(17) 0.0611(10) Uani 0.599(5) 1 d . . P A 1
F3A F 0.6932(6) 0.0442(4) 0.4762(5) 0.099(4) Uani 0.401(5) 1 d . . P A 2
F4A F 0.5961(6) 0.0912(5) 0.5405(5) 0.112(3) Uani 0.401(5) 1 d . . P A 2
F5A F 0.6365(3) 0.2139(3) 0.5252(3) 0.0665(17) Uani 0.401(5) 1 d . . P A 2
F6A F 0.7326(4) 0.1706(4) 0.4631(3) 0.0743(18) Uani 0.401(5) 1 d . . P A 2
P2 P 0.0420(3) 0.2566(2) 0.13575(19) 0.0521(10) Uani 0.506(6) 1 d D . P B 1
F7 F 0.1275(3) 0.2185(4) 0.1670(3) 0.0738(17) Uani 0.506(6) 1 d D U P B 1
F8 F -0.0415(4) 0.2958(3) 0.1057(4) 0.0851(17) Uani 0.506(6) 1 d D U P B 1
F9 F 0.1275(4) 0.3464(3) 0.1682(3) 0.0773(17) Uani 0.506(6) 1 d D U P B 1
F10 F 0.0313(4) 0.2833(3) 0.2202(2) 0.0783(18) Uani 0.506(6) 1 d D U P B 1
F11 F -0.0430(6) 0.1661(5) 0.1038(6) 0.061(2) Uani 0.506(6) 1 d D U P B 1
F12 F 0.0518(7) 0.2284(6) 0.0519(4) 0.103(4) Uani 0.506(6) 1 d D U P B 1
P3 P 0.08910(4) 0.20652(4) 0.80773(3) 0.03272(14) Uani 1 1 d . . . . .
F13 F 0.18435(13) 0.20254(12) 0.87045(9) 0.0562(4) Uani 1 1 d . . . . .
F14 F -0.00791(13) 0.21015(11) 0.74427(8) 0.0525(4) Uani 1 1 d . . . . .
F15 F 0.15447(16) 0.29622(10) 0.81572(10) 0.0612(5) Uani 1 1 d . . . . .
F16 F 0.11889(12) 0.15809(9) 0.73552(8) 0.0447(3) Uani 1 1 d . . . . .
F17 F 0.02162(13) 0.11690(9) 0.79843(8) 0.0471(4) Uani 1 1 d . . . . .
F18 F 0.05910(12) 0.25613(9) 0.87921(8) 0.0433(3) Uani 1 1 d . . . . .
P4 P 0.70227(4) 0.45161(4) 0.15627(3) 0.03197(13) Uani 1 1 d . . . . .
F19 F 0.77225(11) 0.42656(10) 0.22086(10) 0.0478(4) Uani 1 1 d . . . . .
F20 F 0.63302(12) 0.47865(13) 0.09475(9) 0.0556(4) Uani 1 1 d . . . . .
F21 F 0.79504(10) 0.53777(10) 0.18567(9) 0.0427(3) Uani 1 1 d . . . . .
F22 F 0.66710(10) 0.50296(9) 0.22425(7) 0.0361(3) Uani 1 1 d . . . . .
F23 F 0.61039(11) 0.36682(10) 0.12971(9) 0.0517(4) Uani 1 1 d . . . . .
F24 F 0.74031(15) 0.40227(14) 0.09128(11) 0.0714(6) Uani 1 1 d . . . . .
O1 O 0.55801(13) 0.34875(13) 0.88998(11) 0.0492(4) Uani 1 1 d . . . . .
C65 C 0.4314(2) 0.3389(3) 0.9414(2) 0.0856(14) Uani 1 1 d . . . . .
H65A H 0.452553 0.357581 0.998295 0.128 Uiso 1 1 calc GR . . . .
H65B H 0.368625 0.291843 0.915017 0.128 Uiso 1 1 calc GR . . . .
H65C H 0.422550 0.385502 0.927335 0.128 Uiso 1 1 calc GR . . . .
C66 C 0.50888(18) 0.31109(17) 0.91608(14) 0.0421(6) Uani 1 1 d . . . . .
C67 C 0.5276(5) 0.2331(3) 0.9241(3) 0.0989(16) Uani 1 1 d . . . . .
H67A H 0.562043 0.211825 0.890336 0.148 Uiso 1 1 calc GR . . . .
H67B H 0.464241 0.189669 0.908229 0.148 Uiso 1 1 calc GR . . . .
H67C H 0.568624 0.247754 0.978746 0.148 Uiso 1 1 calc GR . . . .
P2A P 0.0657(2) 0.2357(2) 0.13358(19) 0.0443(8) Uani 0.494(6) 1 d D . P B 2
F7A F 0.1328(3) 0.1745(3) 0.1232(3) 0.0722(14) Uani 0.494(6) 1 d D U P B 2
F8A F 0.0051(4) 0.3016(3) 0.1477(4) 0.0701(16) Uani 0.494(6) 1 d D U P B 2
F9A F 0.1689(3) 0.3164(4) 0.1790(3) 0.0747(18) Uani 0.494(6) 1 d D U P B 2
F10A F 0.0743(3) 0.2327(3) 0.2177(2) 0.0666(15) Uani 0.494(6) 1 d D U P B 2
F11A F -0.0363(5) 0.1561(5) 0.0893(6) 0.057(2) Uani 0.494(6) 1 d D U P B 2
F12A F 0.0615(5) 0.2395(5) 0.0513(3) 0.0458(14) Uani 0.494(6) 1 d D U P B 2

loop_
_atom_site_aniso_label
_atom_site_aniso_U_11
_atom_site_aniso_U_22
_atom_site_aniso_U_33
_atom_site_aniso_U_23
_atom_site_aniso_U_13
_atom_site_aniso_U_12
N1 0.0261(9) 0.0280(8) 0.0330(9) 0.0062(7) 0.0158(7) -0.0001(7)
N2 0.0213(8) 0.0419(10) 0.0210(8) 0.0136(7) 0.0075(6) 0.0139(7)
N3 0.0237(8) 0.0400(9) 0.0226(8) 0.0177(7) 0.0096(6) 0.0165(7)
N4 0.0199(7) 0.0219(8) 0.0259(8) 0.0100(6) 0.0094(6) 0.0042(6)
C1 0.0242(9) 0.0217(9) 0.0298(10) 0.0125(8) 0.0119(8) 0.0020(7)
C2 0.0232(9) 0.0188(8) 0.0281(9) 0.0114(7) 0.0117(7) 0.0011(7)
C3 0.0251(10) 0.0274(10) 0.0306(10) 0.0096(8) 0.0089(8) 0.0036(8)
C4 0.0317(11) 0.0272(10) 0.0285(10) 0.0079(8) 0.0110(8) 0.0016(8)
C5 0.0299(10) 0.0187(9) 0.0381(11) 0.0119(8) 0.0192(9) 0.0010(7)
C6 0.0254(10) 0.0277(10) 0.0380(11) 0.0144(9) 0.0136(9) 0.0060(8)
C7 0.0260(10) 0.0254(9) 0.0280(10) 0.0106(8) 0.0094(8) 0.0031(8)
C8 0.0335(11) 0.0233(9) 0.0441(12) 0.0075(9) 0.0238(10) 0.0006(8)
C9 0.0285(11) 0.0580(15) 0.0348(12) 0.0215(11) 0.0038(9) -0.0053(11)
C10 0.0297(12) 0.0622(16) 0.0370(12) 0.0286(12) 0.0071(10) -0.0014(11)
C11 0.0235(10) 0.0366(11) 0.0252(9) 0.0105(8) 0.0094(8) 0.0022(8)
C12 0.0193(10) 0.0428(13) 0.0633(16) 0.0342(12) 0.0083(10) 0.0039(9)
C13 0.0249(11) 0.0446(13) 0.0680(17) 0.0370(13) 0.0147(11) 0.0108(10)
C14 0.0194(9) 0.0348(10) 0.0247(9) 0.0112(8) 0.0072(8) 0.0016(8)
C15 0.0166(8) 0.0321(10) 0.0243(9) 0.0092(8) 0.0054(7) 0.0040(7)
C16 0.0176(9) 0.0343(10) 0.0228(9) 0.0117(8) 0.0057(7) 0.0067(8)
C17 0.0171(9) 0.0324(10) 0.0256(9) 0.0146(8) 0.0057(7) 0.0039(7)
C18 0.0187(9) 0.0314(10) 0.0223(9) 0.0117(8) 0.0055(7) 0.0041(8)
C19 0.0202(9) 0.0375(11) 0.0223(9) 0.0155(8) 0.0035(7) 0.0011(8)
C20 0.0185(9) 0.0366(11) 0.0242(9) 0.0127(8) 0.0067(7) 0.0102(8)
C21 0.0280(10) 0.0345(11) 0.0283(10) 0.0114(9) 0.0031(8) 0.0085(9)
C22 0.0252(10) 0.0377(11) 0.0251(10) 0.0090(9) 0.0008(8) 0.0092(9)
C23 0.0204(9) 0.0396(11) 0.0277(10) 0.0160(9) 0.0083(8) 0.0100(8)
C24 0.0160(8) 0.0375(11) 0.0271(9) 0.0146(8) 0.0052(7) 0.0062(8)
C25 0.0257(10) 0.0478(12) 0.0217(9) 0.0179(9) 0.0091(8) 0.0171(9)
C26 0.0213(9) 0.0423(11) 0.0190(8) 0.0167(8) 0.0062(7) 0.0139(8)
C27 0.0267(10) 0.0343(10) 0.0210(9) 0.0127(8) 0.0080(7) 0.0098(8)
C28 0.0218(9) 0.0412(11) 0.0237(9) 0.0167(8) 0.0091(7) 0.0088(8)
C29 0.0239(9) 0.0421(11) 0.0205(9) 0.0180(8) 0.0076(7) 0.0161(8)
C30 0.0297(10) 0.0345(11) 0.0290(10) 0.0150(9) 0.0090(8) 0.0114(9)
C31 0.0206(9) 0.0396(11) 0.0325(10) 0.0181(9) 0.0098(8) 0.0079(8)
C32 0.0298(10) 0.0494(13) 0.0250(10) 0.0219(9) 0.0110(8) 0.0219(9)
C33 0.0202(9) 0.0284(9) 0.0215(9) 0.0118(7) 0.0060(7) 0.0051(7)
C34 0.0199(9) 0.0298(10) 0.0223(9) 0.0139(8) 0.0047(7) 0.0050(7)
C35 0.0191(8) 0.0226(9) 0.0213(8) 0.0087(7) 0.0065(7) 0.0061(7)
C36 0.0188(8) 0.0227(8) 0.0193(8) 0.0069(7) 0.0051(7) 0.0073(7)
C37 0.0208(9) 0.0237(9) 0.0183(8) 0.0075(7) 0.0055(7) 0.0084(7)
C38 0.0205(9) 0.0241(9) 0.0226(9) 0.0107(7) 0.0072(7) 0.0049(7)
C39 0.0199(8) 0.0267(9) 0.0204(8) 0.0100(7) 0.0074(7) 0.0091(7)
C40 0.0215(9) 0.0289(10) 0.0229(9) 0.0110(8) 0.0062(7) 0.0061(7)
C41 0.0212(9) 0.0369(11) 0.0216(9) 0.0109(8) 0.0063(7) 0.0087(8)
C42 0.0271(10) 0.0324(10) 0.0271(9) 0.0157(8) 0.0112(8) 0.0140(8)
C43 0.0232(9) 0.0282(9) 0.0236(9) 0.0117(8) 0.0078(7) 0.0095(8)
C44 0.0174(8) 0.0235(9) 0.0235(9) 0.0089(7) 0.0072(7) 0.0068(7)
C45 0.0192(8) 0.0233(9) 0.0232(9) 0.0092(7) 0.0074(7) 0.0034(7)
C46 0.0222(9) 0.0278(9) 0.0228(9) 0.0125(7) 0.0081(7) 0.0058(7)
C47 0.0187(9) 0.0276(9) 0.0264(9) 0.0099(8) 0.0035(7) 0.0042(7)
C48 0.0223(9) 0.0267(9) 0.0245(9) 0.0115(8) 0.0028(7) 0.0028(8)
N5 0.0273(10) 0.0428(11) 0.0453(11) -0.0026(9) 0.0129(9) 0.0097(8)
N6 0.0283(10) 0.0405(11) 0.0453(11) -0.0020(9) 0.0118(9) 0.0114(8)
C49 0.0319(12) 0.0455(14) 0.0431(13) -0.0028(11) 0.0155(10) 0.0132(10)
C50 0.0342(12) 0.0537(15) 0.0422(13) 0.0015(11) 0.0144(11) 0.0166(11)
C51 0.0316(12) 0.0568(16) 0.0421(13) -0.0007(12) 0.0128(10) 0.0166(11)
C52 0.0284(11) 0.0471(14) 0.0415(13) -0.0040(11) 0.0130(10) 0.0154(10)
C53 0.0264(11) 0.0463(14) 0.0464(14) -0.0040(11) 0.0100(10) 0.0127(10)
C54 0.0305(12) 0.0397(13) 0.0454(14) -0.0056(11) 0.0112(10) 0.0115(10)
C55 0.0286(12) 0.0412(13) 0.0507(15) -0.0052(11) 0.0093(11) 0.0064(10)
C56 0.0333(12) 0.0390(13) 0.0493(14) -0.0023(11) 0.0140(11) 0.0091(10)
C57 0.0321(12) 0.0359(12) 0.0471(14) -0.0020(11) 0.0148(10) 0.0120(10)
C58 0.0310(12) 0.0422(13) 0.0442(13) -0.0033(11) 0.0143(10) 0.0130(10)
C59 0.0320(12) 0.0488(14) 0.0399(13) -0.0040(11) 0.0078(10) 0.0058(11)
C60 0.0308(12) 0.0583(16) 0.0430(14) -0.0040(12) 0.0080(11) 0.0006(11)
C61 0.0385(15) 0.093(3) 0.0375(15) 0.0065(16) 0.0029(12) -0.0082(16)
C62 0.054(2) 0.101(3) 0.0467(18) 0.0269(19) -0.0043(15) -0.005(2)
C63 0.065(2) 0.072(2) 0.063(2) 0.0240(18) -0.0025(18) 0.0142(18)
C64 0.0519(17) 0.0566(17) 0.0512(16) 0.0096(14) 0.0133(13) 0.0157(14)
P1 0.0273(3) 0.0564(4) 0.1148(7) 0.0534(5) 0.0204(4) 0.0176(3)
F1 0.0374(10) 0.1009(16) 0.132(2) 0.0624(16) 0.0070(11) 0.0242(10)
F2 0.0360(8) 0.0444(8) 0.1031(14) 0.0389(9) 0.0163(9) 0.0149(7)
F3 0.0374(17) 0.0402(16) 0.098(3) 0.0341(17) -0.0008(18) 0.0002(14)
F4 0.0416(16) 0.091(3) 0.079(2) 0.035(2) 0.0280(15) 0.0407(18)
F5 0.055(2) 0.0361(14) 0.0652(19) 0.0254(13) -0.0104(15) -0.0001(13)
F6 0.0358(14) 0.083(2) 0.0459(16) 0.0109(15) 0.0073(12) 0.0215(14)
F3A 0.079(5) 0.042(3) 0.113(6) -0.010(3) -0.014(5) 0.036(3)
F4A 0.086(5) 0.097(5) 0.115(6) 0.041(4) 0.037(4) -0.035(4)
F5A 0.038(2) 0.061(3) 0.078(3) 0.012(2) 0.003(2) 0.028(2)
F6A 0.049(3) 0.102(4) 0.058(3) 0.027(3) 0.020(2) 0.011(3)
P2 0.0540(19) 0.0406(15) 0.0416(10) 0.0207(10) 0.0029(11) -0.0064(12)
F7 0.048(2) 0.091(4) 0.087(4) 0.058(3) 0.012(2) 0.019(2)
F8 0.071(3) 0.065(3) 0.105(4) 0.049(3) 0.008(3) 0.011(2)
F9 0.070(3) 0.058(3) 0.061(2) 0.025(2) -0.001(2) -0.022(2)
F10 0.075(3) 0.085(3) 0.053(2) 0.022(2) 0.020(2) 0.001(2)
F11 0.064(4) 0.041(3) 0.063(4) 0.021(2) 0.014(3) 0.003(2)
F12 0.105(6) 0.086(5) 0.052(4) 0.008(3) 0.015(4) -0.038(4)
P3 0.0370(3) 0.0326(3) 0.0226(2) 0.0074(2) 0.0100(2) 0.0089(2)
F13 0.0470(9) 0.0693(10) 0.0355(8) 0.0094(7) 0.0038(7) 0.0242(8)
F14 0.0616(10) 0.0688(10) 0.0302(7) 0.0209(7) 0.0136(7) 0.0329(8)
F15 0.0852(13) 0.0356(8) 0.0508(9) 0.0080(7) 0.0350(9) 0.0012(8)
F16 0.0489(8) 0.0423(7) 0.0341(7) 0.0060(6) 0.0192(6) 0.0096(6)
F17 0.0591(9) 0.0391(7) 0.0340(7) 0.0108(6) 0.0195(7) 0.0043(7)
F18 0.0565(9) 0.0451(8) 0.0274(6) 0.0097(6) 0.0187(6) 0.0201(7)
P4 0.0243(3) 0.0407(3) 0.0236(2) 0.0096(2) 0.0077(2) 0.0053(2)
F19 0.0363(7) 0.0442(8) 0.0536(9) 0.0223(7) 0.0043(6) 0.0107(6)
F20 0.0400(8) 0.0896(12) 0.0385(8) 0.0383(8) 0.0081(6) 0.0157(8)
F21 0.0281(7) 0.0522(8) 0.0508(8) 0.0267(7) 0.0191(6) 0.0053(6)
F22 0.0288(6) 0.0448(7) 0.0315(6) 0.0135(6) 0.0141(5) 0.0068(5)
F23 0.0359(8) 0.0429(8) 0.0481(8) 0.0077(7) 0.0033(6) -0.0047(6)
F24 0.0617(11) 0.0866(13) 0.0483(10) 0.0002(9) 0.0299(9) 0.0238(10)
O1 0.0306(9) 0.0584(11) 0.0492(10) 0.0219(9) 0.0134(8) 0.0003(8)
C65 0.0308(14) 0.134(4) 0.0540(19) 0.005(2) 0.0150(13) 0.0125(18)
C66 0.0314(11) 0.0439(13) 0.0325(11) 0.0073(10) 0.0072(9) -0.0020(10)
C67 0.142(4) 0.054(2) 0.066(2) 0.0218(18) 0.010(3) 0.012(2)
P2A 0.0300(11) 0.0472(16) 0.0379(9) 0.0094(10) 0.0075(8) 0.0001(9)
F7A 0.058(2) 0.084(3) 0.066(3) 0.021(2) 0.013(2) 0.038(2)
F8A 0.057(3) 0.049(2) 0.112(5) 0.033(3) 0.039(3) 0.027(2)
F9A 0.041(2) 0.087(4) 0.045(2) -0.012(2) 0.0205(19) -0.017(2)
F10A 0.052(2) 0.091(3) 0.048(2) 0.032(2) 0.0138(17) 0.013(2)
F11A 0.034(3) 0.049(3) 0.063(4) 0.032(3) -0.006(3) -0.012(2)
F12A 0.042(2) 0.048(3) 0.037(3) 0.020(2) 0.009(2) 0.000(2)

loop_
_atom_type_symbol
_atom_type_description
_atom_type_scat_dispersion_real
_atom_type_scat_dispersion_imag
_atom_type_scat_source
C C 0.0181 0.0091 'International Tables Vol C Tables 4.2.6.8 and 6.1.1.4'
H H 0.0000 0.0000 'International Tables Vol C Tables 4.2.6.8 and 6.1.1.4'
F F 0.0727 0.0534 'International Tables Vol C Tables 4.2.6.8 and 6.1.1.4'
N N 0.0311 0.0180 'International Tables Vol C Tables 4.2.6.8 and 6.1.1.4'
O O 0.0492 0.0322 'International Tables Vol C Tables 4.2.6.8 and 6.1.1.4'
P P 0.2955 0.4335 'International Tables Vol C Tables 4.2.6.8 and 6.1.1.4'

loop_
_exptl_crystal_face_index_h
_exptl_crystal_face_index_k
_exptl_crystal_face_index_l
_exptl_crystal_face_perp_dist
5 1 -3 0.0880
0 -1 0 0.0019
0 0 -1 0.0200
1 11 -4 0.0375
-9 4 5 0.0999
1 -11 3 0.0074
0 -1 11 0.0186

loop_
_geom_angle_atom_site_label_1
_geom_angle_atom_site_label_2
_geom_angle_atom_site_label_3
_geom_angle
_geom_angle_site_symmetry_1
_geom_angle_site_symmetry_3
_geom_angle_publ_flag
C9 N1 C8 119.51(19) . . ?
C13 N1 C8 120.9(2) . . ?
C13 N1 C9 119.3(2) . . ?
C22 N2 C23 120.79(18) . . ?
C22 N2 C25 120.32(17) . . ?
C23 N2 C25 118.51(19) . . ?
C41 N3 C32 119.03(18) . 2_666 ?
C41 N3 C42 120.55(17) . . ?
C42 N3 C32 120.12(18) . 2_666 ?
C46 N4 C1 120.21(16) . 2_666 ?
C47 N4 C1 118.55(16) . 2_666 ?
C47 N4 C46 120.34(17) . . ?
N4 C1 C2 106.82(15) 2_666 . ?
C3 C2 C1 119.90(18) . . ?
C3 C2 C7 119.31(19) . . ?
C7 C2 C1 120.62(18) . . ?
C2 C3 C4 120.7(2) . . ?
C3 C4 C5 119.8(2) . . ?
C4 C5 C8 119.3(2) . . ?
C6 C5 C4 119.56(19) . . ?
C6 C5 C8 121.1(2) . . ?
C7 C6 C5 120.5(2) . . ?
C6 C7 C2 120.11(19) . . ?
N1 C8 C5 110.19(17) . . ?
C10 C9 N1 121.6(2) . . ?
C9 C10 C11 119.4(2) . . ?
C10 C11 C14 120.7(2) . . ?
C12 C11 C10 117.0(2) . . ?
C12 C11 C14 122.28(19) . . ?
C13 C12 C11 121.7(2) . . ?
N1 C13 C12 120.7(2) . . ?
C15 C14 C11 120.29(18) . . ?
C15 C14 C19 118.68(19) . . ?
C19 C14 C11 121.03(19) . . ?
C16 C15 C14 120.74(18) . . ?
C15 C16 C17 119.41(18) . . ?
C15 C16 C20 120.39(17) . . ?
C17 C16 C20 120.15(18) . . ?
C18 C17 C16 121.48(19) . . ?
C17 C18 C33 120.20(18) . . ?
C19 C18 C17 117.92(18) . . ?
C19 C18 C33 121.88(18) . . ?
C18 C19 C14 121.74(19) . . ?
C21 C20 C16 121.5(2) . . ?
C24 C20 C16 121.04(18) . . ?
C24 C20 C21 117.44(19) . . ?
C22 C21 C20 119.8(2) . . ?
N2 C22 C21 120.93(19) . . ?
N2 C23 C24 120.1(2) . . ?
C23 C24 C20 120.77(19) . . ?
N2 C25 C26 108.01(15) . . ?
C27 C26 C25 119.8(2) . . ?
C27 C26 C31 119.63(19) . . ?
C31 C26 C25 120.45(19) . . ?
C26 C27 C28 120.2(2) . . ?
C29 C28 C27 120.07(19) . . ?
C28 C29 C30 119.90(19) . . ?
C28 C29 C32 120.24(19) . . ?
C30 C29 C32 119.8(2) . . ?
C29 C30 C31 120.1(2) . . ?
C26 C31 C30 120.0(2) . . ?
N3 C32 C29 108.70(16) 2_666 . ?
C34 C33 C18 120.51(17) . . ?
C34 C33 C38 117.74(17) . . ?
C38 C33 C18 121.72(18) . . ?
C33 C34 C35 122.24(18) . . ?
C34 C35 C44 120.08(17) . . ?
C36 C35 C34 118.56(18) . . ?
C36 C35 C44 121.07(17) . . ?
C37 C36 C35 120.28(17) . . ?
C36 C37 C38 119.97(17) . . ?
C36 C37 C39 119.46(17) . . ?
C38 C37 C39 120.45(17) . . ?
C33 C38 C37 121.20(18) . . ?
C40 C39 C37 120.22(18) . . ?
C43 C39 C37 121.96(17) . . ?
C43 C39 C40 117.80(17) . . ?
C41 C40 C39 119.66(19) . . ?
N3 C41 C40 121.18(18) . . ?
N3 C42 C43 120.75(19) . . ?
C42 C43 C39 120.03(18) . . ?
C45 C44 C35 122.35(17) . . ?
C45 C44 C48 116.53(18) . . ?
C48 C44 C35 120.96(17) . . ?
C46 C45 C44 120.56(17) . . ?
N4 C46 C45 120.71(18) . . ?
N4 C47 C48 121.16(18) . . ?
C47 C48 C44 120.13(18) . . ?
C49 N5 C52 107.8(2) . . ?
C57 N6 C54 108.2(2) . . ?
N5 C49 C50 109.3(2) . . ?
N5 C49 C58 125.1(3) . 2_666 ?
C58 C49 C50 125.5(3) 2_666 . ?
C51 C50 C49 106.5(3) . . ?
C50 C51 C52 108.3(2) . . ?
N5 C52 C51 108.1(3) . . ?
N5 C52 C53 126.5(3) . . ?
C53 C52 C51 125.4(2) . . ?
C52 C53 C54 129.5(2) . . ?
N6 C54 C53 126.3(3) . . ?
N6 C54 C55 108.1(3) . . ?
C53 C54 C55 125.6(2) . . ?
C56 C55 C54 108.3(2) . . ?
C55 C56 C57 106.5(3) . . ?
N6 C57 C56 109.0(2) . . ?
N6 C57 C58 125.5(2) . . ?
C58 C57 C56 125.5(3) . . ?
C49 C58 C59 118.4(3) 2_666 . ?
C57 C58 C49 122.9(3) . 2_666 ?
C57 C58 C59 118.7(2) . . ?
C60 C59 C58 119.7(3) . . ?
C60 C59 C64 118.6(3) . . ?
C64 C59 C58 121.7(3) . . ?
C61 C60 C59 121.5(3) . . ?
C60 C61 C62 119.2(4) . . ?
C61 C62 C63 120.9(4) . . ?
C62 C63 C64 119.7(4) . . ?
C63 C64 C59 120.0(3) . . ?
F1 P1 F2 179.68(12) . . ?
F1 P1 F3 87.84(17) . . ?
F1 P1 F6 87.09(14) . . ?
F1 P1 F4A 97.2(3) . . ?
F1 P1 F5A 101.35(17) . . ?
F2 P1 F3 91.89(15) . . ?
F2 P1 F6 92.72(12) . . ?
F2 P1 F4A 82.8(3) . . ?
F2 P1 F5A 78.97(15) . . ?
F3 P1 F6 85.5(2) . . ?
F4 P1 F1 85.20(17) . . ?
F4 P1 F2 94.98(16) . . ?
F4 P1 F3 92.2(2) . . ?
F4 P1 F5 93.6(3) . . ?
F4 P1 F6 172.05(18) . . ?
F5 P1 F1 84.68(14) . . ?
F5 P1 F2 95.57(12) . . ?
F5 P1 F3 170.1(2) . . ?
F5 P1 F6 87.7(2) . . ?
F3A P1 F1 97.0(3) . . ?
F3A P1 F2 82.7(3) . . ?
F3A P1 F4A 91.7(6) . . ?
F3A P1 F5A 160.3(3) . . ?
F3A P1 F6A 101.4(6) . . ?
F4A P1 F5A 79.0(4) . . ?
F6A P1 F1 102.6(2) . . ?
F6A P1 F2 77.5(2) . . ?
F6A P1 F4A 154.6(3) . . ?
F6A P1 F5A 81.6(3) . . ?
F8 P2 F7 179.1(4) . . ?
F8 P2 F10 90.0(3) . . ?
F8 P2 F11 90.4(4) . . ?
F9 P2 F7 89.0(3) . . ?
F9 P2 F8 90.2(3) . . ?
F9 P2 F10 90.2(3) . . ?
F9 P2 F11 179.4(5) . . ?
F10 P2 F7 89.7(3) . . ?
F11 P2 F7 90.4(4) . . ?
F11 P2 F10 89.7(4) . . ?
F12 P2 F7 90.0(4) . . ?
F12 P2 F8 90.3(4) . . ?
F12 P2 F9 90.8(4) . . ?
F12 P2 F10 179.0(4) . . ?
F12 P2 F11 89.4(5) . . ?
F13 P3 F14 179.64(11) . . ?
F13 P3 F16 90.63(9) . . ?
F13 P3 F18 90.06(8) . . ?
F15 P3 F13 90.91(11) . . ?
F15 P3 F14 89.41(11) . . ?
F15 P3 F16 89.71(8) . . ?
F15 P3 F17 178.76(11) . . ?
F15 P3 F18 89.52(9) . . ?
F16 P3 F14 89.51(8) . . ?
F17 P3 F13 90.33(10) . . ?
F17 P3 F14 89.34(9) . . ?
F17 P3 F16 90.32(8) . . ?
F17 P3 F18 90.44(8) . . ?
F18 P3 F14 89.81(8) . . ?
F18 P3 F16 178.97(9) . . ?
F19 P4 F22 88.57(8) . . ?
F20 P4 F19 178.21(10) . . ?
F20 P4 F21 90.61(9) . . ?
F20 P4 F22 89.72(9) . . ?
F20 P4 F23 90.31(9) . . ?
F21 P4 F19 88.81(8) . . ?
F21 P4 F22 88.60(7) . . ?
F23 P4 F19 90.23(9) . . ?
F23 P4 F21 178.32(9) . . ?
F23 P4 F22 90.00(8) . . ?
F24 P4 F19 90.17(11) . . ?
F24 P4 F20 91.53(11) . . ?
F24 P4 F21 90.18(10) . . ?
F24 P4 F22 178.26(9) . . ?
F24 P4 F23 91.19(10) . . ?
O1 C66 C65 122.5(3) . . ?
O1 C66 C67 118.6(3) . . ?
C65 C66 C67 118.8(4) . . ?
F8A P2A F7A 176.5(3) . . ?
F8A P2A F9A 88.5(3) . . ?
F9A P2A F7A 88.0(3) . . ?
F10A P2A F7A 89.8(3) . . ?
F10A P2A F8A 89.5(3) . . ?
F10A P2A F9A 89.2(3) . . ?
F11A P2A F7A 92.1(4) . . ?
F11A P2A F8A 91.4(4) . . ?
F11A P2A F9A 179.6(4) . . ?
F11A P2A F10A 90.4(4) . . ?
F12A P2A F7A 88.8(3) . . ?
F12A P2A F8A 91.8(3) . . ?
F12A P2A F9A 89.2(3) . . ?
F12A P2A F10A 177.9(3) . . ?
F12A P2A F11A 91.2(4) . . ?

loop_
_geom_bond_atom_site_label_1
_geom_bond_atom_site_label_2
_geom_bond_distance
_geom_bond_site_symmetry_2
_geom_bond_publ_flag
N1 C8 1.491(3) . ?
N1 C9 1.368(3) . ?
N1 C13 1.336(3) . ?
N2 C22 1.336(3) . ?
N2 C23 1.353(3) . ?
N2 C25 1.497(3) . ?
N3 C32 1.498(2) 2_666 ?
N3 C41 1.344(3) . ?
N3 C42 1.348(3) . ?
N4 C1 1.496(2) 2_666 ?
N4 C46 1.347(2) . ?
N4 C47 1.344(3) . ?
C1 C2 1.506(3) . ?
C2 C3 1.385(3) . ?
C2 C7 1.393(3) . ?
C3 C4 1.388(3) . ?
C4 C5 1.393(3) . ?
C5 C6 1.386(3) . ?
C5 C8 1.506(3) . ?
C6 C7 1.383(3) . ?
C9 C10 1.366(4) . ?
C10 C11 1.412(3) . ?
C11 C12 1.375(3) . ?
C11 C14 1.475(3) . ?
C12 C13 1.374(3) . ?
C14 C15 1.394(3) . ?
C14 C19 1.408(3) . ?
C15 C16 1.384(3) . ?
C16 C17 1.400(3) . ?
C16 C20 1.485(3) . ?
C17 C18 1.396(3) . ?
C18 C19 1.389(3) . ?
C18 C33 1.497(3) . ?
C20 C21 1.401(3) . ?
C20 C24 1.388(3) . ?
C21 C22 1.376(3) . ?
C23 C24 1.372(3) . ?
C25 C26 1.510(3) . ?
C26 C27 1.387(3) . ?
C26 C31 1.389(3) . ?
C27 C28 1.391(3) . ?
C28 C29 1.383(3) . ?
C29 C30 1.386(3) . ?
C29 C32 1.507(3) . ?
C30 C31 1.392(3) . ?
C33 C34 1.394(3) . ?
C33 C38 1.395(3) . ?
C34 C35 1.400(3) . ?
C35 C36 1.399(3) . ?
C35 C44 1.471(3) . ?
C36 C37 1.388(3) . ?
C37 C38 1.397(3) . ?
C37 C39 1.485(3) . ?
C39 C40 1.403(3) . ?
C39 C43 1.397(3) . ?
C40 C41 1.377(3) . ?
C42 C43 1.379(3) . ?
C44 C45 1.402(3) . ?
C44 C48 1.411(3) . ?
C45 C46 1.374(3) . ?
C47 C48 1.371(3) . ?
N5 C49 1.361(4) . ?
N5 C52 1.372(3) . ?
N6 C54 1.377(3) . ?
N6 C57 1.356(4) . ?
C49 C50 1.445(4) . ?
C49 C58 1.416(4) 2_666 ?
C50 C51 1.344(4) . ?
C51 C52 1.441(5) . ?
C52 C53 1.380(4) . ?
C53 C54 1.392(5) . ?
C54 C55 1.437(4) . ?
C55 C56 1.349(4) . ?
C56 C57 1.455(3) . ?
C57 C58 1.407(4) . ?
C58 C59 1.494(5) . ?
C59 C60 1.393(4) . ?
C59 C64 1.394(5) . ?
C60 C61 1.375(5) . ?
C61 C62 1.375(6) . ?
C62 C63 1.383(6) . ?
C63 C64 1.393(6) . ?
P1 F1 1.582(3) . ?
P1 F2 1.614(2) . ?
P1 F3 1.617(3) . ?
P1 F4 1.492(3) . ?
P1 F5 1.581(3) . ?
P1 F6 1.686(3) . ?
P1 F3A 1.413(5) . ?
P1 F4A 1.711(7) . ?
P1 F5A 1.810(4) . ?
P1 F6A 1.529(5) . ?
P2 F7 1.600(4) . ?
P2 F8 1.586(5) . ?
P2 F9 1.583(4) . ?
P2 F10 1.594(4) . ?
P2 F11 1.589(6) . ?
P2 F12 1.578(6) . ?
P3 F13 1.5907(17) . ?
P3 F14 1.6125(16) . ?
P3 F15 1.5894(17) . ?
P3 F16 1.6011(14) . ?
P3 F17 1.5898(16) . ?
P3 F18 1.5988(14) . ?
P4 F19 1.6092(16) . ?
P4 F20 1.5884(16) . ?
P4 F21 1.6052(14) . ?
P4 F22 1.6095(13) . ?
P4 F23 1.5941(15) . ?
P4 F24 1.5844(16) . ?
O1 C66 1.192(3) . ?
C65 C66 1.470(4) . ?
C66 C67 1.494(5) . ?
P2A F7A 1.606(4) . ?
P2A F8A 1.601(4) . ?
P2A F9A 1.605(4) . ?
P2A F10A 1.598(4) . ?
P2A F11A 1.586(5) . ?
P2A F12A 1.582(5) . ?

loop_
_exptl_oxdiff_crystal_face_indexfrac_h
_exptl_oxdiff_crystal_face_indexfrac_k
_exptl_oxdiff_crystal_face_indexfrac_l
_exptl_oxdiff_crystal_face_x
_exptl_oxdiff_crystal_face_y
_exptl_oxdiff_crystal_face_z
5.0100 0.9974 -3.0092 0.1383 0.5221 0.1646
-0.0011 -0.9998 0.0010 -0.0312 0.0033 -0.0938
-0.0017 0.0008 -0.9998 -0.0873 0.0282 -0.0100
0.6380 10.8755 -4.2330 0.0178 0.1383 0.9902
-9.1943 4.1438 4.8439 -0.1263 -0.9596 0.2513
0.7527 -11.1891 3.3910 0.0016 0.0089 -1.0000
-0.1689 -1.2808 11.4118 0.9426 -0.3337 -0.0089

loop_
_smtbx_masks_void_nr
_smtbx_masks_void_average_x
_smtbx_masks_void_average_y
_smtbx_masks_void_average_z
_smtbx_masks_void_volume
_smtbx_masks_void_count_electrons
_smtbx_masks_void_content
1 -0.445 0.000 0.000 1215.7 327.5 ?
